data_7232120
loop_
_publ_author_name
'Rani, Jyoti'
'Kaur, Gurkiran'
'Sushila, Sushila'
'Diksha, Diksha'
'Yadav, Rashmi'
'Kataria, Ramesh'
'Venugopalan, Paloth'
'Natarajan, Palani'
'Chaudhary, Arvind'
'Patra, Ranjan'

_publ_section_title
;
 Wheel-and-axle topology-driven halogen bonds: formation of ladder, 1D and
 2D networks in hexa-coordinated Sn(iv) porphyrins
;
_journal_issue 7
_journal_name_full CrystEngComm
_journal_page_first 1150
_journal_paper_doi 10.1039/C8CE01877D
_journal_volume 21
_journal_year 2019
_chemical_formula_sum 'C58 H30 Cl4 I4 N4 O4 Sn'
_chemical_formula_weight 1614.95
_chemical_name_common 3,5-Dichloromobenzoate-tin-tetraiodoporphrin
_space_group_crystal_system triclinic
_space_group_IT_number 2
_space_group_name_Hall '-P 1'
_space_group_name_H-M_alt 'P -1'
_symmetry_space_group_name_Hall '-P 1'
_symmetry_space_group_name_H-M 'P -1'
_atom_sites_solution_hydrogens geom
_audit_creation_method SHELXL-2018/3
_audit_update_record
;
2018-10-31 deposited with the CCDC.
2019-01-02 downloaded from the CCDC.
;
_cell_angle_alpha 98.367(5)
_cell_angle_beta 101.545(5)
_cell_angle_gamma 96.724(4)
_cell_formula_units_Z 1
_cell_length_a 8.8373(5)
_cell_length_b 10.7391(6)
_cell_length_c 14.9694(9)
_cell_measurement_reflns_used 5756
_cell_measurement_temperature 293(2)
_cell_measurement_theta_max 27.0050
_cell_measurement_theta_min 3.6760
_cell_volume 1361.35(14)
_computing_cell_refinement 'CrysAlisPro 1.171.39.33c (Rigaku OD, 2017)'
_computing_data_collection 'CrysAlisPro 1.171.39.33c (Rigaku OD, 2017)'
_computing_data_reduction 'CrysAlisPro 1.171.39.33c (Rigaku OD, 2017)'
_computing_molecular_graphics SHELX
_computing_structure_refinement 'SHELXL-2018/3 (Sheldrick, 2018)'
_computing_structure_solution 'SHELXT 2014/5 (Sheldrick, 2014)'
_diffrn_ambient_temperature 293(2)
_diffrn_measured_fraction_theta_full 0.994
_diffrn_measured_fraction_theta_max 0.994
_diffrn_measurement_device_type 'SuperNova, Single source at offset/far, HyPix3000'
_diffrn_measurement_method '\w scans'
_diffrn_radiation_type MoK\a
_diffrn_radiation_wavelength 0.71073
_diffrn_reflns_av_R_equivalents 0.0622
_diffrn_reflns_av_unetI/netI 0.0578
_diffrn_reflns_Laue_measured_fraction_full 0.994
_diffrn_reflns_Laue_measured_fraction_max 0.994
_diffrn_reflns_limit_h_max 10
_diffrn_reflns_limit_h_min -10
_diffrn_reflns_limit_k_max 12
_diffrn_reflns_limit_k_min -12
_diffrn_reflns_limit_l_max 17
_diffrn_reflns_limit_l_min -17
_diffrn_reflns_number 14068
_diffrn_reflns_point_group_measured_fraction_full 0.994
_diffrn_reflns_point_group_measured_fraction_max 0.994
_diffrn_reflns_theta_full 24.999
_diffrn_reflns_theta_max 24.999
_diffrn_reflns_theta_min 3.221
_diffrn_source 'micro-focus sealed X-ray tube'
_exptl_absorpt_coefficient_mu 2.985
_exptl_absorpt_correction_T_max 1.00000
_exptl_absorpt_correction_T_min 0.88070
_exptl_absorpt_correction_type multi-scan
_exptl_absorpt_process_details
;
CrysAlisPro 1.171.39.46 (Rigaku Oxford Diffraction, 2018)
Empirical absorption correction using spherical harmonics,
 implemented in SCALE3 ABSPACK scaling algorithm.
;
_exptl_crystal_colour purple
_exptl_crystal_density_diffrn 1.970
_exptl_crystal_description Block
_exptl_crystal_F_000 768
_exptl_crystal_size_max 0.240
_exptl_crystal_size_mid 0.220
_exptl_crystal_size_min 0.180
_refine_diff_density_max 1.711
_refine_diff_density_min -1.491
_refine_diff_density_rms 0.175
_refine_ls_extinction_method none
_refine_ls_goodness_of_fit_ref 1.021
_refine_ls_hydrogen_treatment constr
_refine_ls_matrix_type full
_refine_ls_number_parameters 340
_refine_ls_number_reflns 4775
_refine_ls_number_restraints 0
_refine_ls_restrained_S_all 1.021
_refine_ls_R_factor_all 0.0864
_refine_ls_R_factor_gt 0.0588
_refine_ls_shift/su_max 0.001
_refine_ls_shift/su_mean 0.000
_refine_ls_structure_factor_coef Fsqd
_refine_ls_weighting_details 'w=1/[\s^2^(Fo^2^)+(0.1025P)^2^] where P=(Fo^2^+2Fc^2^)/3'
_refine_ls_weighting_scheme calc
_refine_ls_wR_factor_gt 0.1507
_refine_ls_wR_factor_ref 0.1655
_reflns_Friedel_coverage 0.000
_reflns_number_gt 3290
_reflns_number_total 4775
_reflns_threshold_expression 'I > 2\s(I)'
_cod_data_source_file c8ce01877d2.cif
_cod_data_source_block shelx_CCDC4
_cod_depositor_comments 'Adding full bibliography for 7232116--7232123.cif.'
_cod_database_code 7232120
_shelx_shelxl_version_number 2018/3
_shelx_space_group_comment
;
The symmetry employed for this shelxl refinement is uniquely defined
by the following loop, which should always be used as a source of
symmetry information in preference to the above space-group names.
They are only intended as comments.
;
_shelx_estimated_absorpt_t_min 0.534
_shelx_estimated_absorpt_t_max 0.616

loop_
_space_group_symop_operation_xyz
'x, y, z'
'-x, -y, -z'

loop_
_atom_site_label
_atom_site_type_symbol
_atom_site_fract_x
_atom_site_fract_y
_atom_site_fract_z
_atom_site_U_iso_or_equiv
_atom_site_adp_type
_atom_site_occupancy
_atom_site_site_symmetry_order
_atom_site_calc_flag
_atom_site_refinement_flags_posn
_atom_site_refinement_flags_adp
_atom_site_refinement_flags_occupancy
Sn1 Sn 0.000000 0.500000 0.500000 0.0381(2) Uani 1 2 d S . P
Cl1 Cl 0.2032(4) 0.4228(3) 0.0957(2) 0.1084(10) Uani 1 1 d . . .
Cl2 Cl 0.0872(5) 0.9026(4) 0.0892(3) 0.1531(16) Uani 1 1 d . . .
I1 I 0.77562(6) -0.05104(5) 0.37755(4) 0.0586(2) Uani 1 1 d . . .
I2 I 0.62235(10) 0.82089(8) 1.12840(5) 0.1072(3) Uani 1 1 d . . .
N1 N -0.0006(6) 0.3505(5) 0.3931(4) 0.0399(13) Uani 1 1 d . . .
N2 N 0.2134(6) 0.4629(5) 0.5713(4) 0.0408(13) Uani 1 1 d . . .
O1 O 0.1210(5) 0.6034(4) 0.4220(3) 0.0494(12) Uani 1 1 d . . .
O2 O 0.0220(7) 0.7839(6) 0.4128(4) 0.0741(16) Uani 1 1 d . . .
C1 C -0.1009(8) 0.3259(6) 0.3089(5) 0.0447(17) Uani 1 1 d . . .
C2 C -0.0449(8) 0.2386(7) 0.2459(5) 0.0497(18) Uani 1 1 d . . .
H2A H -0.093557 0.204133 0.184783 0.060 Uiso 1 1 calc R U .
C3 C 0.0936(9) 0.2168(7) 0.2938(5) 0.0545(19) Uani 1 1 d . . .
H3A H 0.158716 0.164732 0.270370 0.065 Uiso 1 1 calc R U .
C4 C 0.1239(8) 0.2866(6) 0.3862(5) 0.0425(16) Uani 1 1 d . . .
C5 C 0.2593(7) 0.2932(6) 0.4540(5) 0.0382(15) Uani 1 1 d . . .
C6 C 0.2965(8) 0.3724(6) 0.5407(5) 0.0407(16) Uani 1 1 d . . .
C7 C 0.4302(8) 0.3758(6) 0.6146(5) 0.0473(17) Uani 1 1 d . . .
H7A H 0.507632 0.324453 0.613036 0.057 Uiso 1 1 calc R U .
C8 C 0.4247(8) 0.4662(6) 0.6871(5) 0.0464(17) Uani 1 1 d . . .
H8A H 0.497340 0.488832 0.743232 0.056 Uiso 1 1 calc R U .
C9 C 0.2855(7) 0.5198(6) 0.6601(5) 0.0407(16) Uani 1 1 d . . .
C10 C 0.2372(7) 0.6182(6) 0.7176(5) 0.0409(16) Uani 1 1 d . . .
C11 C 0.3765(7) 0.2100(6) 0.4321(4) 0.0423(17) Uani 1 1 d . . .
C12 C 0.5312(8) 0.2630(6) 0.4418(5) 0.0477(18) Uani 1 1 d . . .
H12A H 0.561082 0.350412 0.460462 0.057 Uiso 1 1 calc R U .
C13 C 0.6419(8) 0.1862(7) 0.4239(5) 0.0508(18) Uani 1 1 d . . .
H13A H 0.745709 0.221967 0.431610 0.061 Uiso 1 1 calc R U .
C14 C 0.5985(8) 0.0609(7) 0.3955(5) 0.0458(17) Uani 1 1 d . . .
C15 C 0.4455(8) 0.0026(7) 0.3838(5) 0.0491(18) Uani 1 1 d . . .
H15A H 0.417829 -0.084765 0.363665 0.059 Uiso 1 1 calc R U .
C16 C 0.3348(8) 0.0781(7) 0.4029(5) 0.0487(18) Uani 1 1 d . . .
H16A H 0.231884 0.040795 0.396269 0.058 Uiso 1 1 calc R U .
C17 C 0.3330(8) 0.6634(7) 0.8115(5) 0.0502(19) Uani 1 1 d . . .
C18 C 0.3339(9) 0.5903(8) 0.8790(6) 0.060(2) Uani 1 1 d . . .
H18A H 0.276908 0.508734 0.864210 0.072 Uiso 1 1 calc R U .
C19 C 0.4163(10) 0.6341(9) 0.9677(6) 0.070(2) Uani 1 1 d . . .
H19A H 0.411041 0.584226 1.013203 0.083 Uiso 1 1 calc R U .
C20 C 0.5083(10) 0.7536(9) 0.9899(5) 0.062(2) Uani 1 1 d . . .
C21 C 0.5110(11) 0.8252(9) 0.9243(7) 0.081(3) Uani 1 1 d . . .
H21A H 0.571519 0.905299 0.938531 0.097 Uiso 1 1 calc R U .
C22 C 0.4241(10) 0.7807(8) 0.8354(6) 0.068(2) Uani 1 1 d . . .
H22A H 0.427448 0.831760 0.790473 0.082 Uiso 1 1 calc R U .
C23 C 0.0786(8) 0.6962(7) 0.3798(5) 0.0487(18) Uani 1 1 d . . .
C24 C 0.1079(9) 0.6847(8) 0.2836(6) 0.0555(19) Uani 1 1 d . . .
C25 C 0.1430(8) 0.5757(8) 0.2397(6) 0.061(2) Uani 1 1 d . . .
H25A H 0.156703 0.507974 0.271253 0.073 Uiso 1 1 calc R U .
C26 C 0.1585(11) 0.5637(9) 0.1496(7) 0.077(3) Uani 1 1 d . . .
C27 C 0.1391(12) 0.6677(11) 0.1027(7) 0.090(3) Uani 1 1 d . . .
H27A H 0.150859 0.662351 0.041988 0.108 Uiso 1 1 calc R U .
C28 C 0.1030(11) 0.7760(10) 0.1477(7) 0.082(3) Uani 1 1 d . . .
C29 C 0.0842(10) 0.7844(9) 0.2360(7) 0.078(3) Uani 1 1 d . . .
H29A H 0.055130 0.857767 0.264730 0.093 Uiso 1 1 calc R U .

loop_
_atom_site_aniso_label
_atom_site_aniso_U_11
_atom_site_aniso_U_22
_atom_site_aniso_U_33
_atom_site_aniso_U_23
_atom_site_aniso_U_13
_atom_site_aniso_U_12
Sn1 0.0336(4) 0.0376(4) 0.0447(4) 0.0044(3) 0.0073(3) 0.0182(3)
Cl1 0.141(2) 0.107(2) 0.090(2) 0.0021(16) 0.0493(19) 0.0467(19)
Cl2 0.211(4) 0.162(3) 0.149(3) 0.109(3) 0.086(3) 0.098(3)
I1 0.0550(4) 0.0605(4) 0.0684(4) 0.0100(3) 0.0180(3) 0.0350(3)
I2 0.1263(7) 0.1172(7) 0.0605(5) -0.0058(4) -0.0209(4) 0.0462(5)
N1 0.037(3) 0.036(3) 0.045(3) -0.002(2) 0.005(3) 0.016(2)
N2 0.036(3) 0.035(3) 0.048(4) 0.003(3) 0.001(3) 0.013(2)
O1 0.050(3) 0.051(3) 0.056(3) 0.016(2) 0.022(2) 0.017(2)
O2 0.086(4) 0.071(4) 0.077(4) 0.013(3) 0.025(3) 0.048(3)
C1 0.047(4) 0.035(4) 0.057(5) 0.010(3) 0.015(4) 0.018(3)
C2 0.048(4) 0.054(5) 0.047(4) 0.000(3) 0.006(3) 0.024(4)
C3 0.059(5) 0.045(4) 0.063(5) 0.003(4) 0.017(4) 0.027(4)
C4 0.047(4) 0.041(4) 0.042(4) 0.004(3) 0.009(3) 0.021(3)
C5 0.033(3) 0.038(4) 0.048(4) 0.009(3) 0.012(3) 0.019(3)
C6 0.038(4) 0.039(4) 0.050(4) 0.008(3) 0.015(3) 0.018(3)
C7 0.043(4) 0.044(4) 0.058(5) 0.006(3) 0.007(3) 0.029(3)
C8 0.044(4) 0.053(4) 0.047(4) 0.011(3) 0.006(3) 0.029(3)
C9 0.034(3) 0.045(4) 0.047(4) 0.010(3) 0.008(3) 0.018(3)
C10 0.038(4) 0.029(3) 0.053(4) -0.001(3) 0.003(3) 0.015(3)
C11 0.040(4) 0.045(4) 0.048(4) 0.008(3) 0.010(3) 0.027(3)
C12 0.047(4) 0.034(4) 0.067(5) 0.007(3) 0.022(4) 0.012(3)
C13 0.042(4) 0.052(5) 0.063(5) 0.011(4) 0.015(4) 0.017(4)
C14 0.045(4) 0.050(5) 0.046(4) 0.007(3) 0.008(3) 0.026(3)
C15 0.052(4) 0.036(4) 0.060(5) 0.006(3) 0.007(4) 0.021(3)
C16 0.039(4) 0.051(5) 0.054(5) 0.001(3) 0.010(3) 0.011(3)
C17 0.044(4) 0.058(5) 0.053(5) 0.009(4) 0.010(4) 0.028(4)
C18 0.070(5) 0.055(5) 0.056(5) 0.007(4) 0.010(4) 0.022(4)
C19 0.085(6) 0.082(7) 0.046(5) 0.014(4) 0.005(5) 0.045(5)
C20 0.084(6) 0.065(6) 0.029(4) -0.002(4) -0.006(4) 0.023(5)
C21 0.086(6) 0.070(6) 0.072(6) 0.000(5) -0.011(5) 0.010(5)
C22 0.078(6) 0.058(5) 0.062(5) 0.012(4) -0.004(5) 0.014(5)
C23 0.047(4) 0.044(4) 0.062(5) 0.015(4) 0.019(4) 0.016(4)
C24 0.049(4) 0.058(5) 0.061(5) 0.013(4) 0.007(4) 0.018(4)
C25 0.049(4) 0.066(6) 0.074(6) 0.018(4) 0.018(4) 0.022(4)
C26 0.072(6) 0.090(7) 0.072(6) 0.003(5) 0.024(5) 0.027(5)
C27 0.094(7) 0.126(10) 0.061(6) 0.025(6) 0.024(6) 0.036(7)
C28 0.092(7) 0.088(7) 0.083(7) 0.044(6) 0.025(6) 0.040(6)
C29 0.080(6) 0.074(6) 0.101(8) 0.034(5) 0.037(6) 0.045(5)

loop_
_atom_type_symbol
_atom_type_description
_atom_type_scat_dispersion_real
_atom_type_scat_dispersion_imag
_atom_type_scat_source
C C 0.0033 0.0016 'International Tables Vol C Tables 4.2.6.8 and 6.1.1.4'
H H 0.0000 0.0000 'International Tables Vol C Tables 4.2.6.8 and 6.1.1.4'
Cl Cl 0.1484 0.1585 'International Tables Vol C Tables 4.2.6.8 and 6.1.1.4'
I I -0.4742 1.8119 'International Tables Vol C Tables 4.2.6.8 and 6.1.1.4'
N N 0.0061 0.0033 'International Tables Vol C Tables 4.2.6.8 and 6.1.1.4'
O O 0.0106 0.0060 'International Tables Vol C Tables 4.2.6.8 and 6.1.1.4'
Sn Sn -0.6537 1.4246 'International Tables Vol C Tables 4.2.6.8 and 6.1.1.4'

loop_
_geom_angle_atom_site_label_1
_geom_angle_atom_site_label_2
_geom_angle_atom_site_label_3
_geom_angle
_geom_angle_site_symmetry_1
_geom_angle_site_symmetry_3
O1 Sn1 O1 180.00(18) 2_566 .
O1 Sn1 N2 91.4(2) 2_566 .
O1 Sn1 N2 88.6(2) . .
O1 Sn1 N2 88.6(2) 2_566 2_566
O1 Sn1 N2 91.4(2) . 2_566
N2 Sn1 N2 180.0 . 2_566
O1 Sn1 N1 98.02(19) 2_566 .
O1 Sn1 N1 81.98(19) . .
N2 Sn1 N1 89.5(2) . .
N2 Sn1 N1 90.5(2) 2_566 .
O1 Sn1 N1 81.98(19) 2_566 2_566
O1 Sn1 N1 98.02(19) . 2_566
N2 Sn1 N1 90.5(2) . 2_566
N2 Sn1 N1 89.5(2) 2_566 2_566
N1 Sn1 N1 180.0 . 2_566
C1 N1 C4 107.8(5) . .
C1 N1 Sn1 125.2(4) . .
C4 N1 Sn1 124.6(4) . .
C6 N2 C9 109.4(5) . .
C6 N2 Sn1 126.0(4) . .
C9 N2 Sn1 124.4(4) . .
C23 O1 Sn1 128.2(4) . .
N1 C1 C10 126.8(6) . 2_566
N1 C1 C2 110.0(6) . .
C10 C1 C2 123.2(7) 2_566 .
C3 C2 C1 105.7(6) . .
C3 C2 H2A 127.2 . .
C1 C2 H2A 127.2 . .
C2 C3 C4 109.1(6) . .
C2 C3 H3A 125.4 . .
C4 C3 H3A 125.4 . .
N1 C4 C5 127.0(6) . .
N1 C4 C3 107.3(6) . .
C5 C4 C3 125.6(6) . .
C4 C5 C6 125.5(6) . .
C4 C5 C11 117.5(6) . .
C6 C5 C11 117.0(6) . .
N2 C6 C5 126.4(6) . .
N2 C6 C7 106.6(6) . .
C5 C6 C7 127.0(6) . .
C8 C7 C6 109.0(6) . .
C8 C7 H7A 125.5 . .
C6 C7 H7A 125.5 . .
C7 C8 C9 106.5(6) . .
C7 C8 H8A 126.8 . .
C9 C8 H8A 126.8 . .
N2 C9 C10 127.7(6) . .
N2 C9 C8 108.5(6) . .
C10 C9 C8 123.8(6) . .
C1 C10 C9 124.5(6) 2_566 .
C1 C10 C17 117.6(6) 2_566 .
C9 C10 C17 117.9(6) . .
C12 C11 C16 118.4(6) . .
C12 C11 C5 119.9(6) . .
C16 C11 C5 121.7(6) . .
C11 C12 C13 120.4(6) . .
C11 C12 H12A 119.8 . .
C13 C12 H12A 119.8 . .
C14 C13 C12 119.8(7) . .
C14 C13 H13A 120.1 . .
C12 C13 H13A 120.1 . .
C13 C14 C15 122.4(6) . .
C13 C14 I1 117.6(5) . .
C15 C14 I1 119.9(5) . .
C16 C15 C14 118.2(6) . .
C16 C15 H15A 120.9 . .
C14 C15 H15A 120.9 . .
C15 C16 C11 120.7(6) . .
C15 C16 H16A 119.6 . .
C11 C16 H16A 119.6 . .
C18 C17 C22 117.2(7) . .
C18 C17 C10 121.2(7) . .
C22 C17 C10 121.6(7) . .
C19 C18 C17 121.6(8) . .
C19 C18 H18A 119.2 . .
C17 C18 H18A 119.2 . .
C18 C19 C20 119.8(8) . .
C18 C19 H19A 120.1 . .
C20 C19 H19A 120.1 . .
C21 C20 C19 119.3(8) . .
C21 C20 I2 122.1(7) . .
C19 C20 I2 118.4(6) . .
C20 C21 C22 120.2(9) . .
C20 C21 H21A 119.9 . .
C22 C21 H21A 119.9 . .
C17 C22 C21 121.8(8) . .
C17 C22 H22A 119.1 . .
C21 C22 H22A 119.1 . .
O2 C23 O1 125.0(7) . .
O2 C23 C24 121.8(7) . .
O1 C23 C24 113.2(6) . .
C25 C24 C29 119.3(8) . .
C25 C24 C23 121.9(7) . .
C29 C24 C23 118.5(7) . .
C24 C25 C26 121.2(8) . .
C24 C25 H25A 119.4 . .
C26 C25 H25A 119.4 . .
C25 C26 C27 118.9(9) . .
C25 C26 Cl1 119.9(8) . .
C27 C26 Cl1 121.2(8) . .
C28 C27 C26 119.1(9) . .
C28 C27 H27A 120.5 . .
C26 C27 H27A 120.5 . .
C29 C28 C27 120.9(9) . .
C29 C28 Cl2 121.6(8) . .
C27 C28 Cl2 117.5(8) . .
C28 C29 C24 120.5(8) . .
C28 C29 H29A 119.7 . .
C24 C29 H29A 119.7 . .

loop_
_geom_bond_atom_site_label_1
_geom_bond_atom_site_label_2
_geom_bond_distance
_geom_bond_site_symmetry_2
Sn1 O1 2.083(4) 2_566
Sn1 O1 2.083(4) .
Sn1 N2 2.085(5) .
Sn1 N2 2.085(5) 2_566
Sn1 N1 2.094(5) .
Sn1 N1 2.094(5) 2_566
Cl1 C26 1.735(9) .
Cl2 C28 1.725(9) .
I1 C14 2.117(6) .
I2 C20 2.096(7) .
N1 C1 1.359(9) .
N1 C4 1.377(8) .
N2 C6 1.366(8) .
N2 C9 1.371(8) .
O1 C23 1.307(8) .
O2 C23 1.205(8) .
C1 C10 1.420(9) 2_566
C1 C2 1.432(9) .
C2 C3 1.354(10) .
C2 H2A 0.9300 .
C3 C4 1.432(9) .
C3 H3A 0.9300 .
C4 C5 1.393(9) .
C5 C6 1.400(9) .
C5 C11 1.499(8) .
C6 C7 1.441(10) .
C7 C8 1.359(9) .
C7 H7A 0.9300 .
C8 C9 1.429(9) .
C8 H8A 0.9300 .
C9 C10 1.424(9) .
C10 C17 1.469(10) .
C11 C12 1.389(9) .
C11 C16 1.402(9) .
C12 C13 1.393(9) .
C12 H12A 0.9300 .
C13 C14 1.336(10) .
C13 H13A 0.9300 .
C14 C15 1.388(10) .
C15 C16 1.388(9) .
C15 H15A 0.9300 .
C16 H16A 0.9300 .
C17 C18 1.366(10) .
C17 C22 1.370(11) .
C18 C19 1.366(11) .
C18 H18A 0.9300 .
C19 C20 1.394(12) .
C19 H19A 0.9300 .
C20 C21 1.334(12) .
C21 C22 1.383(11) .
C21 H21A 0.9300 .
C22 H22A 0.9300 .
C23 C24 1.504(10) .
C24 C25 1.356(11) .
C24 C29 1.384(11) .
C25 C26 1.372(11) .
C25 H25A 0.9300 .
C26 C27 1.412(14) .
C27 C28 1.361(13) .
C27 H27A 0.9300 .
C28 C29 1.356(13) .
C29 H29A 0.9300 .

loop_
_geom_torsion_atom_site_label_1
_geom_torsion_atom_site_label_2
_geom_torsion_atom_site_label_3
_geom_torsion_atom_site_label_4
_geom_torsion
_geom_torsion_site_symmetry_1
_geom_torsion_site_symmetry_4
C4 N1 C1 C10 -173.7(7) . 2_566
Sn1 N1 C1 C10 -10.9(9) . 2_566
C4 N1 C1 C2 2.9(7) . .
Sn1 N1 C1 C2 165.6(5) . .
N1 C1 C2 C3 -2.6(8) . .
C10 C1 C2 C3 174.1(7) 2_566 .
C1 C2 C3 C4 1.2(8) . .
C1 N1 C4 C5 174.5(7) . .
Sn1 N1 C4 C5 11.6(10) . .
C1 N1 C4 C3 -2.0(7) . .
Sn1 N1 C4 C3 -164.9(5) . .
C2 C3 C4 N1 0.4(8) . .
C2 C3 C4 C5 -176.2(7) . .
N1 C4 C5 C6 -3.5(11) . .
C3 C4 C5 C6 172.4(7) . .
N1 C4 C5 C11 177.3(6) . .
C3 C4 C5 C11 -6.8(10) . .
C9 N2 C6 C5 179.3(6) . .
Sn1 N2 C6 C5 4.2(9) . .
C9 N2 C6 C7 -1.3(7) . .
Sn1 N2 C6 C7 -176.5(4) . .
C4 C5 C6 N2 -5.2(11) . .
C11 C5 C6 N2 174.0(6) . .
C4 C5 C6 C7 175.6(7) . .
C11 C5 C6 C7 -5.2(10) . .
N2 C6 C7 C8 0.2(8) . .
C5 C6 C7 C8 179.6(6) . .
C6 C7 C8 C9 0.9(8) . .
C6 N2 C9 C10 -179.7(6) . .
Sn1 N2 C9 C10 -4.5(9) . .
C6 N2 C9 C8 1.9(7) . .
Sn1 N2 C9 C8 177.1(4) . .
C7 C8 C9 N2 -1.7(8) . .
C7 C8 C9 C10 179.8(6) . .
N2 C9 C10 C1 0.6(11) . 2_566
C8 C9 C10 C1 178.7(7) . 2_566
N2 C9 C10 C17 179.2(6) . .
C8 C9 C10 C17 -2.6(10) . .
C4 C5 C11 C12 126.8(7) . .
C6 C5 C11 C12 -52.5(9) . .
C4 C5 C11 C16 -54.1(9) . .
C6 C5 C11 C16 126.6(7) . .
C16 C11 C12 C13 -0.7(10) . .
C5 C11 C12 C13 178.5(6) . .
C11 C12 C13 C14 1.2(11) . .
C12 C13 C14 C15 -0.7(11) . .
C12 C13 C14 I1 -176.3(5) . .
C13 C14 C15 C16 -0.3(11) . .
I1 C14 C15 C16 175.2(5) . .
C14 C15 C16 C11 0.8(11) . .
C12 C11 C16 C15 -0.3(10) . .
C5 C11 C16 C15 -179.4(6) . .
C1 C10 C17 C18 106.4(8) 2_566 .
C9 C10 C17 C18 -72.3(9) . .
C1 C10 C17 C22 -73.0(9) 2_566 .
C9 C10 C17 C22 108.2(8) . .
C22 C17 C18 C19 2.8(11) . .
C10 C17 C18 C19 -176.6(6) . .
C17 C18 C19 C20 -3.2(12) . .
C18 C19 C20 C21 1.9(13) . .
C18 C19 C20 I2 176.6(6) . .
C19 C20 C21 C22 -0.4(14) . .
I2 C20 C21 C22 -174.9(6) . .
C18 C17 C22 C21 -1.3(12) . .
C10 C17 C22 C21 178.1(7) . .
C20 C21 C22 C17 0.1(14) . .
Sn1 O1 C23 O2 44.5(11) . .
Sn1 O1 C23 C24 -135.7(5) . .
O2 C23 C24 C25 -167.1(7) . .
O1 C23 C24 C25 13.1(10) . .
O2 C23 C24 C29 6.9(12) . .
O1 C23 C24 C29 -172.9(7) . .
C29 C24 C25 C26 1.4(12) . .
C23 C24 C25 C26 175.3(8) . .
C24 C25 C26 C27 0.7(13) . .
C24 C25 C26 Cl1 -179.9(6) . .
C25 C26 C27 C28 -1.1(14) . .
Cl1 C26 C27 C28 179.5(8) . .
C26 C27 C28 C29 -0.6(16) . .
C26 C27 C28 Cl2 177.8(8) . .
C27 C28 C29 C24 2.8(16) . .
Cl2 C28 C29 C24 -175.6(7) . .
C25 C24 C29 C28 -3.1(13) . .
C23 C24 C29 C28 -177.3(8) . .
